data_7015257
loop_
_publ_author_name
'Holland, Lars'
'Shen, Wei-Zheng'
'von Grebe, Philipp'
'Sanz Miguel, Pablo J.'
'Pichierri, Fabio'
'Springer, Andreas'
'Schalley, Christoph A.'
'Lippert, Bernhard'

_publ_section_title
;
 A neutral Pt(3) stack unsupported by any bridging ligand.
;
_journal_issue 19
_journal_name_full 'Dalton transactions (Cambridge, England : 2003)'
_journal_page_first 5159
_journal_page_last 5161
_journal_paper_doi 10.1039/c0dt01408g
_journal_volume 40
_journal_year 2011
_chemical_formula_moiety 'C16 H8 Cl6 N6 Pt, 2(C H Cl3)'
_chemical_formula_sum 'C18 H10 Cl12 N6 Pt'
_chemical_formula_weight 930.81
_chemical_name_systematic
;
?
;
_space_group_IT_number 14
_symmetry_cell_setting monoclinic
_symmetry_space_group_name_Hall '-P 2ybc'
_symmetry_space_group_name_H-M 'P 1 21/c 1'
_atom_sites_solution_hydrogens geom
_atom_sites_solution_primary direct
_atom_sites_solution_secondary difmap
_audit_creation_date 2010-08-02T15:57:34-00:00
_audit_creation_method 'WinGX routine CIF_UPDATE'
_cell_angle_alpha 90
_cell_angle_beta 97.78(3)
_cell_angle_gamma 90
_cell_formula_units_Z 2
_cell_length_a 10.148(2)
_cell_length_b 10.370(2)
_cell_length_c 13.577(3)
_cell_measurement_reflns_used 7663
_cell_measurement_temperature 293(2)
_cell_measurement_theta_max 27.5
_cell_measurement_theta_min 3
_cell_volume 1415.6(5)
_computing_structure_refinement 'SHELXL-97 (Sheldrick, 1997)'
_computing_structure_solution 'SHELXS-97 (Sheldrick, 1990)'
_diffrn_ambient_temperature 293(2)
_diffrn_measured_fraction_theta_full 0.993
_diffrn_measured_fraction_theta_max 0.988
_diffrn_radiation_monochromator graphite
_diffrn_radiation_type MoK\a
_diffrn_radiation_wavelength 0.71073
_diffrn_reflns_av_R_equivalents 0.1759
_diffrn_reflns_av_unetI/netI 0.2159
_diffrn_reflns_limit_h_max 8
_diffrn_reflns_limit_h_min -13
_diffrn_reflns_limit_k_max 13
_diffrn_reflns_limit_k_min -12
_diffrn_reflns_limit_l_max 17
_diffrn_reflns_limit_l_min -15
_diffrn_reflns_number 7663
_diffrn_reflns_theta_full 25
_diffrn_reflns_theta_max 27.5
_diffrn_reflns_theta_min 3.03
_exptl_absorpt_coefficient_mu 6.112
_exptl_absorpt_correction_type none
_exptl_crystal_colour colorless
_exptl_crystal_density_diffrn 2.183
_exptl_crystal_density_method 'not measured'
_exptl_crystal_description cubes
_exptl_crystal_F_000 884
_exptl_crystal_size_max 0.1
_exptl_crystal_size_mid 0.1
_exptl_crystal_size_min 0.1
_refine_diff_density_max 3.937
_refine_diff_density_min -2.71
_refine_diff_density_rms 0.311
_refine_ls_extinction_method none
_refine_ls_goodness_of_fit_ref 0.954
_refine_ls_hydrogen_treatment constr
_refine_ls_matrix_type full
_refine_ls_number_parameters 170
_refine_ls_number_reflns 3217
_refine_ls_number_restraints 0
_refine_ls_restrained_S_all 0.954
_refine_ls_R_factor_all 0.1808
_refine_ls_R_factor_gt 0.0831
_refine_ls_shift/su_max 0.001
_refine_ls_shift/su_mean 0
_refine_ls_structure_factor_coef Fsqd
_refine_ls_weighting_details 'calc w=1/[\s^2^(Fo^2^)+(0.1003P)^2^+0.0000P] where P=(Fo^2^+2Fc^2^)/3'
_refine_ls_weighting_scheme calc
_refine_ls_wR_factor_gt 0.171
_refine_ls_wR_factor_ref 0.2126
_reflns_number_gt 1579
_reflns_number_total 3217
_reflns_threshold_expression >2sigma(I)
_cod_data_source_file c0dt01408g.txt
_cod_data_source_block 3
_cod_original_cell_volume 1415.8(5)
_cod_original_sg_symbol_H-M P2(1)/c
_cod_database_code 7015257

loop_
_symmetry_equiv_pos_as_xyz
'x, y, z'
'-x, y+1/2, -z+1/2'
'-x, -y, -z'
'x, -y-1/2, z-1/2'

loop_
_atom_site_label
_atom_site_type_symbol
_atom_site_fract_x
_atom_site_fract_y
_atom_site_fract_z
_atom_site_U_iso_or_equiv
_atom_site_adp_type
_atom_site_occupancy
_atom_site_symmetry_multiplicity
_atom_site_calc_flag
_atom_site_refinement_flags
_atom_site_disorder_assembly
_atom_site_disorder_group
Pt1 Pt 0.5 0 0 0.03312(11) Uani 1 2 d S . .
Cl1 Cl 0.4031(2) -0.1381(2) -0.12274(15) 0.0481(6) Uani 1 1 d . . .
N1' N 0.6816(7) 0.1087(6) -0.1430(4) 0.045(2) Uani 1 1 d . . .
N2' N 0.6519(7) 0.0231(5) -0.0735(5) 0.041(2) Uani 1 1 d . . .
C3' C 0.7587(9) -0.0625(7) -0.0525(5) 0.039(2) Uani 1 1 d . . .
C4' C 0.8535(8) -0.0271(7) -0.1104(6) 0.033(2) Uani 1 1 d . . .
Cl4 Cl 1.0049(2) -0.0973(2) -0.11548(16) 0.0519(7) Uani 1 1 d . . .
C5' C 0.8024(8) 0.0783(8) -0.1651(5) 0.038(2) Uani 1 1 d . . .
Cl5' Cl 0.8714(3) 0.1670(2) -0.24819(17) 0.0597(7) Uani 1 1 d . . .
N1 N 0.6239(6) -0.1428(6) 0.0607(4) 0.0320(18) Uani 1 1 d . . .
C2 C 0.7405(8) -0.1540(7) 0.0241(6) 0.032(2) Uani 1 1 d . . .
C3 C 0.8336(8) -0.2459(7) 0.0646(6) 0.038(2) Uani 1 1 d . . .
H3 H 0.9157 -0.2509 0.0415 0.045 Uiso 1 1 calc R . .
C4 C 0.8061(8) -0.3270(7) 0.1364(6) 0.042(2) Uani 1 1 d . . .
H4 H 0.8679 -0.3884 0.1628 0.051 Uiso 1 1 calc R . .
C5 C 0.6880(9) -0.3172(8) 0.1689(6) 0.053(3) Uani 1 1 d . . .
H5 H 0.6675 -0.3759 0.2164 0.064 Uiso 1 1 calc R . .
C6 C 0.5920(10) -0.2219(7) 0.1346(7) 0.051(3) Uani 1 1 d . . .
H6 H 0.5123 -0.2138 0.1608 0.061 Uiso 1 1 calc R . .
C10 C 0.2807(10) 0.5398(10) 0.1231(7) 0.064(3) Uani 1 1 d . . .
H10 H 0.3115 0.604 0.174 0.076 Uiso 1 1 calc R A 1
Cl12 Cl 0.4094(3) 0.4340(4) 0.1179(3) 0.0965(12) Uani 1 1 d . B .
Cl13 Cl 0.1476(4) 0.4590(4) 0.1636(3) 0.1066(12) Uani 1 1 d . B .
Cl14 Cl 0.2721(6) 0.6156(6) 0.0105(4) 0.0707(16) Uiso 0.504(5) 1 d P B 1
Cl15 Cl 0.2013(6) 0.6130(5) 0.0127(4) 0.0633(15) Uiso 0.496(5) 1 d P B 2

loop_
_atom_site_aniso_label
_atom_site_aniso_U_11
_atom_site_aniso_U_22
_atom_site_aniso_U_33
_atom_site_aniso_U_23
_atom_site_aniso_U_13
_atom_site_aniso_U_12
Pt1 0.0464(2) 0.02559(19) 0.02564(19) 0.0043(2) -0.00131(17) 0.0003(3)
Cl1 0.0675(15) 0.0369(11) 0.0354(11) -0.0035(10) -0.0088(11) -0.0023(11)
N1' 0.080(5) 0.032(3) 0.021(3) 0.010(3) 0.006(3) -0.003(4)
N2' 0.060(4) 0.027(4) 0.032(3) -0.010(3) -0.005(3) -0.016(3)
C3' 0.056(5) 0.029(4) 0.030(4) -0.006(4) -0.001(4) -0.007(4)
C4' 0.030(4) 0.038(5) 0.029(4) -0.012(4) 0.000(3) 0.001(3)
Cl4 0.0578(14) 0.0546(13) 0.0437(12) -0.0065(12) 0.0085(11) 0.0116(12)
C5' 0.044(5) 0.043(5) 0.027(4) 0.005(4) 0.009(4) 0.009(4)
Cl5' 0.0809(17) 0.0510(13) 0.0505(13) 0.0121(12) 0.0208(12) 0.0038(13)
N1 0.037(4) 0.035(3) 0.023(3) 0.003(3) 0.000(3) -0.004(3)
C2 0.037(5) 0.019(4) 0.038(4) -0.003(4) -0.009(4) -0.004(3)
C3 0.024(4) 0.047(5) 0.043(5) -0.001(4) 0.006(4) 0.001(4)
C4 0.046(5) 0.029(4) 0.054(5) -0.005(4) 0.012(4) 0.016(4)
C5 0.061(6) 0.039(5) 0.054(5) 0.025(4) -0.016(5) 0.017(4)
C6 0.066(6) 0.037(5) 0.047(5) 0.001(5) 0.000(5) 0.004(5)
C10 0.080(7) 0.064(6) 0.050(5) -0.002(5) 0.019(5) -0.009(6)
Cl12 0.091(2) 0.107(2) 0.091(2) -0.020(2) 0.0129(19) 0.005(2)
Cl13 0.097(2) 0.103(2) 0.130(3) -0.003(2) 0.050(2) -0.014(2)

loop_
_atom_type_symbol
_atom_type_description
_atom_type_scat_dispersion_real
_atom_type_scat_dispersion_imag
_atom_type_scat_source
C C 0.0033 0.0016 'International Tables Vol C Tables 4.2.6.8 and 6.1.1.4'
H H 0 0 'International Tables Vol C Tables 4.2.6.8 and 6.1.1.4'
N N 0.0061 0.0033 'International Tables Vol C Tables 4.2.6.8 and 6.1.1.4'
Cl Cl 0.1484 0.1585 'International Tables Vol C Tables 4.2.6.8 and 6.1.1.4'
Pt Pt -1.7033 8.3905 'International Tables Vol C Tables 4.2.6.8 and 6.1.1.4'

loop_
_geom_angle_atom_site_label_1
_geom_angle_atom_site_label_2
_geom_angle_atom_site_label_3
_geom_angle
_geom_angle_site_symmetry_1
_geom_angle_site_symmetry_3
_geom_angle_publ_flag
N2' Pt1 N2' 180 3_655 . ?
N2' Pt1 N1 79.1(2) 3_655 3_655 ?
N2' Pt1 N1 100.9(2) . 3_655 ?
N2' Pt1 N1 100.9(2) 3_655 . ?
N2' Pt1 N1 79.1(2) . . ?
N1 Pt1 N1 180 3_655 . ?
N2' Pt1 Cl1 90.26(18) 3_655 . ?
N2' Pt1 Cl1 89.74(18) . . ?
N1 Pt1 Cl1 88.84(17) 3_655 . ?
N1 Pt1 Cl1 91.16(17) . . ?
N2' Pt1 Cl1 89.74(18) 3_655 3_655 ?
N2' Pt1 Cl1 90.26(18) . 3_655 ?
N1 Pt1 Cl1 91.16(17) 3_655 3_655 ?
N1 Pt1 Cl1 88.84(17) . 3_655 ?
Cl1 Pt1 Cl1 180 . 3_655 ?
C5' N1' N2' 107.3(6) . . ?
N1' N2' C3' 108.5(7) . . ?
N1' N2' Pt1 134.2(5) . . ?
C3' N2' Pt1 117.3(5) . . ?
C4' C3' N2' 107.3(6) . . ?
C4' C3' C2 139.4(8) . . ?
N2' C3' C2 113.2(7) . . ?
C3' C4' C5' 106.1(7) . . ?
C3' C4' Cl4 127.8(6) . . ?
C5' C4' Cl4 126.1(6) . . ?
N1' C5' C4' 110.7(7) . . ?
N1' C5' Cl5' 120.0(6) . . ?
C4' C5' Cl5' 129.3(7) . . ?
C2 N1 C6 121.6(7) . . ?
C2 N1 Pt1 115.9(5) . . ?
C6 N1 Pt1 122.5(6) . . ?
N1 C2 C3 119.5(7) . . ?
N1 C2 C3' 114.5(7) . . ?
C3 C2 C3' 125.9(8) . . ?
C4 C3 C2 121.0(8) . . ?
C4 C3 H3 119.5 . . ?
C2 C3 H3 119.5 . . ?
C5 C4 C3 118.3(8) . . ?
C5 C4 H4 120.8 . . ?
C3 C4 H4 120.8 . . ?
C4 C5 C6 123.4(8) . . ?
C4 C5 H5 118.3 . . ?
C6 C5 H5 118.3 . . ?
N1 C6 C5 116.0(9) . . ?
N1 C6 H6 122 . . ?
C5 C6 H6 122 . . ?
Cl14 C10 Cl12 101.8(6) . . ?
Cl14 C10 Cl13 123.8(6) . . ?
Cl12 C10 Cl13 109.4(6) . . ?
Cl12 C10 Cl15 120.0(6) . . ?
Cl13 C10 Cl15 101.0(6) . . ?
Cl14 C10 H10 106.9 . . ?
Cl12 C10 H10 106.9 . . ?
Cl13 C10 H10 106.9 . . ?
Cl15 C10 H10 111.8 . . ?

loop_
_geom_bond_atom_site_label_1
_geom_bond_atom_site_label_2
_geom_bond_distance
_geom_bond_site_symmetry_2
_geom_bond_publ_flag
Pt1 N2' 1.961(7) 3_655 ?
Pt1 N2' 1.961(7) . ?
Pt1 N1 2.042(6) 3_655 ?
Pt1 N1 2.042(6) . ?
Pt1 Cl1 2.313(2) . ?
Pt1 Cl1 2.313(2) 3_655 ?
N1' C5' 1.338(11) . ?
N1' N2' 1.359(9) . ?
N2' C3' 1.400(10) . ?
C3' C4' 1.372(12) . ?
C3' C2 1.439(11) . ?
C4' C5' 1.383(10) . ?
C4' Cl4 1.710(8) . ?
C5' Cl5' 1.680(8) . ?
N1 C2 1.350(10) . ?
N1 C6 1.368(11) . ?
C2 C3 1.401(10) . ?
C3 C4 1.346(11) . ?
C3 H3 0.93 . ?
C4 C5 1.336(12) . ?
C4 H4 0.93 . ?
C5 C6 1.421(12) . ?
C5 H5 0.93 . ?
C6 H6 0.93 . ?
C10 Cl14 1.710(11) . ?
C10 Cl12 1.715(11) . ?
C10 Cl13 1.741(11) . ?
C10 Cl15 1.773(11) . ?
C10 H10 0.98 . ?

loop_
_geom_torsion_atom_site_label_1
_geom_torsion_atom_site_label_2
_geom_torsion_atom_site_label_3
_geom_torsion_atom_site_label_4
_geom_torsion
_geom_torsion_site_symmetry_1
_geom_torsion_site_symmetry_2
_geom_torsion_site_symmetry_3
_geom_torsion_site_symmetry_4
_geom_torsion_publ_flag
C5' N1' N2' C3' 0.1(8) . . . . ?
C5' N1' N2' Pt1 178.7(5) . . . . ?
N1 Pt1 N2' N1' 2.8(7) 3_655 . . . ?
N1 Pt1 N2' N1' -177.2(7) . . . . ?
Cl1 Pt1 N2' N1' 91.6(6) . . . . ?
Cl1 Pt1 N2' N1' -88.4(6) 3_655 . . . ?
N1 Pt1 N2' C3' -178.7(5) 3_655 . . . ?
N1 Pt1 N2' C3' 1.3(5) . . . . ?
Cl1 Pt1 N2' C3' -89.9(5) . . . . ?
Cl1 Pt1 N2' C3' 90.1(5) 3_655 . . . ?
N1' N2' C3' C4' 0.0(8) . . . . ?
Pt1 N2' C3' C4' -178.8(5) . . . . ?
N1' N2' C3' C2 177.2(6) . . . . ?
Pt1 N2' C3' C2 -1.7(8) . . . . ?
N2' C3' C4' C5' -0.2(8) . . . . ?
C2 C3' C4' C5' -176.1(9) . . . . ?
N2' C3' C4' Cl4 179.9(5) . . . . ?
C2 C3' C4' Cl4 4.0(14) . . . . ?
N2' N1' C5' C4' -0.2(8) . . . . ?
N2' N1' C5' Cl5' -179.1(5) . . . . ?
C3' C4' C5' N1' 0.2(9) . . . . ?
Cl4 C4' C5' N1' -179.9(6) . . . . ?
C3' C4' C5' Cl5' 179.0(6) . . . . ?
Cl4 C4' C5' Cl5' -1.1(11) . . . . ?
N2' Pt1 N1 C2 179.3(5) 3_655 . . . ?
N2' Pt1 N1 C2 -0.7(5) . . . . ?
Cl1 Pt1 N1 C2 88.8(5) . . . . ?
Cl1 Pt1 N1 C2 -91.2(5) 3_655 . . . ?
N2' Pt1 N1 C6 -1.3(6) 3_655 . . . ?
N2' Pt1 N1 C6 178.7(6) . . . . ?
Cl1 Pt1 N1 C6 -91.8(6) . . . . ?
Cl1 Pt1 N1 C6 88.2(6) 3_655 . . . ?
C6 N1 C2 C3 -2.2(11) . . . . ?
Pt1 N1 C2 C3 177.3(5) . . . . ?
C6 N1 C2 C3' -179.4(7) . . . . ?
Pt1 N1 C2 C3' 0.0(8) . . . . ?
C4' C3' C2 N1 176.8(9) . . . . ?
N2' C3' C2 N1 1.0(9) . . . . ?
C4' C3' C2 C3 -0.3(15) . . . . ?
N2' C3' C2 C3 -176.0(7) . . . . ?
N1 C2 C3 C4 3.0(11) . . . . ?
C3' C2 C3 C4 179.9(7) . . . . ?
C2 C3 C4 C5 -0.5(12) . . . . ?
C3 C4 C5 C6 -2.9(13) . . . . ?
C2 N1 C6 C5 -1.0(11) . . . . ?
Pt1 N1 C6 C5 179.6(6) . . . . ?
C4 C5 C6 N1 3.6(13) . . . . ?
